data_7027583
loop_
_publ_author_name
'King, Lawrence'
'Motevalli, Majid'
'Sullivan, Alice C.'

_publ_section_title
;
 High oxidation state chromium, molybdenum and tungsten imido
 metallasiloxanes
;
_journal_issue 18
_journal_name_full 'Journal of the Chemical Society, Dalton Transactions'
_journal_page_first 3225
_journal_paper_doi 10.1039/a904429i
_journal_year 1999
_chemical_compound_source 'synthesis as described'
_chemical_formula_moiety 'C56 H64 N2 O4 Si4 W1'
_chemical_formula_structural 'C56 H64 O4 N2 SI4 W'
_chemical_formula_sum 'C63 H66 N2 O6 Si4 W'
_chemical_formula_weight 1243.39
_space_group_crystal_system triclinic
_space_group_IT_number 2
_space_group_name_Hall '-P 1'
_space_group_name_H-M_alt 'P -1'
_atom_sites_solution_hydrogens geom
_atom_sites_solution_primary direct
_atom_sites_solution_secondary difmap
_audit_creation_date 1999-05-28T15:04:30-00:00
_audit_creation_method 'WinGX routine CIF_UPDATE'
_cell_angle_alpha 110.88(6)
_cell_angle_beta 90.08(4)
_cell_angle_gamma 99.91(4)
_cell_formula_units_Z 1
_cell_length_a 10.333(4)
_cell_length_b 10.733(8)
_cell_length_c 14.149(7)
_cell_measurement_reflns_used 25
_cell_measurement_temperature 293(2)
_cell_measurement_theta_max 0
_cell_measurement_theta_min 0
_cell_measurement_wavelength 0.71073
_cell_volume 1440.9(15)
_computing_cell_refinement 'CAD4/PC (Enraf Nonius, 1994)'
_computing_data_collection 'CAD4/PC (Enraf Nonius, 1994)'
_computing_data_reduction 'XCAD4 (Harms & Wocadlo, 1995)'
_computing_molecular_graphics 'Ortep-3 for Windows (Farrugia, 1997)'
_computing_publication_material 'WinGX publication routines (Farrugia, 1998)'
_computing_structure_refinement 'SHELXL-97 (Sheldrick, 1997)'
_diffrn_ambient_temperature 293(2)
_diffrn_detector 'scintillation LiI'
_diffrn_detector_dtime 1.195
_diffrn_measured_fraction_theta_full 0.994
_diffrn_measured_fraction_theta_max 0.994
_diffrn_measurement_device '\k-geometry diffractometer'
_diffrn_measurement_device_type 'Enraf Nonius CAD4'
_diffrn_measurement_method 'non-profiled omega/2theta scans'
_diffrn_orient_matrix_type
;
  x-axis points to radiation source
  the matrix is specified in reciprocal space
;
_diffrn_orient_matrix_UB_11 0.71874E-1
_diffrn_orient_matrix_UB_12 -0.26556E-1
_diffrn_orient_matrix_UB_13 -0.04606
_diffrn_orient_matrix_UB_21 -0.67239E-1
_diffrn_orient_matrix_UB_22 -0.50682E-1
_diffrn_orient_matrix_UB_23 -0.57802E-1
_diffrn_orient_matrix_UB_31 0.4106E-2
_diffrn_orient_matrix_UB_32 0.08405
_diffrn_orient_matrix_UB_33 -0.16236E-1
_diffrn_radiation_monochromator graphite
_diffrn_radiation_type MoK\a
_diffrn_radiation_wavelength 0.71073
_diffrn_reflns_av_R_equivalents 0.0173
_diffrn_reflns_av_sigmaI/netI 0.0182
_diffrn_reflns_limit_h_max 12
_diffrn_reflns_limit_h_min -12
_diffrn_reflns_limit_k_max 12
_diffrn_reflns_limit_k_min 0
_diffrn_reflns_limit_l_max 15
_diffrn_reflns_limit_l_min -16
_diffrn_reflns_number 5351
_diffrn_reflns_theta_full 25.02
_diffrn_reflns_theta_max 25.02
_diffrn_reflns_theta_min 1.54
_diffrn_source 'Enraf Nonius FR590'
_diffrn_standards_decay_% 3
_diffrn_standards_interval_time 60
_diffrn_standards_number 2
_exptl_absorpt_coefficient_mu 2.14
_exptl_absorpt_correction_T_max 0.6394
_exptl_absorpt_correction_T_min 0.4091
_exptl_absorpt_correction_type psi-scan
_exptl_absorpt_process_details
;
North A.C.T., Phillips D.C. & Mathews F.S. (1968) Acta. Cryst. A24, 351
        Number of psi-scan sets used was   3
        Theta correction was applied.
        Averaged transmission function was used.
        No Fourier smoothing was applied.
;
_exptl_crystal_colour 'COLOURLESS, TRANSPARENT'
_exptl_crystal_density_diffrn 1.433
_exptl_crystal_density_method 'not measured'
_exptl_crystal_description prism
_exptl_crystal_F_000 636
_exptl_crystal_size_max 0.4
_exptl_crystal_size_mid 0.3
_exptl_crystal_size_min 0.2
_refine_diff_density_max 2.059
_refine_diff_density_min -6.047
_refine_diff_density_rms 0.164
_refine_ls_extinction_method none
_refine_ls_goodness_of_fit_ref 1.258
_refine_ls_hydrogen_treatment mixed
_refine_ls_matrix_type full
_refine_ls_number_parameters 295
_refine_ls_number_reflns 5054
_refine_ls_number_restraints 0
_refine_ls_restrained_S_all 1.258
_refine_ls_R_factor_all 0.0696
_refine_ls_R_factor_gt 0.0638
_refine_ls_shift/su_max 0.208
_refine_ls_shift/su_mean 0.004
_refine_ls_structure_factor_coef Fsqd
_refine_ls_weighting_scheme calc
_refine_ls_wR_factor_gt 0.1566
_refine_ls_wR_factor_ref 0.1619
_reflns_number_gt 4787
_reflns_number_total 5054
_reflns_threshold_expression >2sigma(I)
_cod_data_source_file 904429Isup1.cif
_cod_data_source_block wdiol
_cod_depositor_comments
;
 Updating space group information.

 Antanas Vaitkus,
 2018-08-02
;
_cod_original_cell_volume 1440.9(14)
_cod_original_sg_symbol_Hall P-1
_cod_original_sg_symbol_H-M P-1
_cod_database_code 7027583
_exptl_absorpt_factor_mur 0.443
_exptl_absorpt_correction_t_ave 0.5529
_diffrn_standards_decay_corr_max 1.08
_diffrn_standards_decay_corr_min 0.997

loop_
_space_group_symop_id
_space_group_symop_operation_xyz
1 x,y,z
2 -x,-y,-z

loop_
_atom_site_label
_atom_site_type_symbol
_atom_site_fract_x
_atom_site_fract_y
_atom_site_fract_z
_atom_site_U_iso_or_equiv
_atom_site_adp_type
_atom_site_occupancy
_atom_site_symmetry_multiplicity
_atom_site_calc_flag
_atom_site_refinement_flags
W1 W 0 0 0 0.0488(2) Uani 1 2 d S
Si1 Si -0.00439(17) -0.17391(19) -0.24582(14) 0.0211(4) Uani 1 1 d .
Si2 Si -0.23958(17) -0.04898(19) -0.17377(14) 0.0215(4) Uani 1 1 d .
O1 O 0.0415(5) -0.1246(5) -0.1268(4) 0.0251(10) Uani 1 1 d .
O2 O -0.1497(4) -0.1374(5) -0.2578(3) 0.0240(10) Uani 1 1 d .
O3 O -0.1556(5) 0.0192(5) -0.0655(4) 0.0254(10) Uani 1 1 d .
N1 N 0.1046(8) 0.1561(6) -0.0303(5) 0.0405(17) Uani 1 1 d .
C1 C 0.1168(4) -0.0780(5) -0.3063(4) 0.0250(15) Uani 1 1 d G
C2 C 0.2502(4) -0.0716(6) -0.2868(5) 0.052(3) Uani 1 1 d G
H2 H 0.2769 -0.1174 -0.2477 0.077(16) Uiso 1 1 calc R
C3 C 0.3435(3) 0.0033(7) -0.3258(5) 0.058(3) Uani 1 1 d G
H3 H 0.4327 0.0076 -0.3128 0.077(16) Uiso 1 1 calc R
C4 C 0.3035(4) 0.0717(6) -0.3843(4) 0.0391(19) Uani 1 1 d G
H4 H 0.366 0.1218 -0.4104 0.077(16) Uiso 1 1 calc R
C5 C 0.1701(5) 0.0653(6) -0.4038(4) 0.045(2) Uani 1 1 d G
H5 H 0.1434 0.1111 -0.4429 0.077(16) Uiso 1 1 calc R
C6 C 0.0768(3) -0.0095(6) -0.3647(4) 0.040(2) Uani 1 1 d G
H6 H -0.0124 -0.0138 -0.3777 0.077(16) Uiso 1 1 calc R
C7 C -0.0164(5) -0.3623(4) -0.3083(4) 0.0261(15) Uani 1 1 d G
C8 C -0.1157(4) -0.4382(5) -0.3831(4) 0.0343(17) Uani 1 1 d G
H8 H -0.1785 -0.3963 -0.4007 0.059(13) Uiso 1 1 calc R
C9 C -0.1212(5) -0.5769(5) -0.4317(4) 0.044(2) Uani 1 1 d G
H9 H -0.1876 -0.6277 -0.4818 0.059(13) Uiso 1 1 calc R
C10 C -0.0273(6) -0.6395(4) -0.4055(4) 0.044(2) Uani 1 1 d G
H10 H -0.031 -0.7323 -0.4381 0.059(13) Uiso 1 1 calc R
C11 C 0.0720(5) -0.5636(5) -0.3307(4) 0.047(2) Uani 1 1 d G
H11 H 0.1348 -0.6055 -0.3132 0.059(13) Uiso 1 1 calc R
C12 C 0.0774(4) -0.4249(5) -0.2821(4) 0.041(2) Uani 1 1 d G
H12 H 0.1439 -0.3741 -0.2321 0.059(13) Uiso 1 1 calc R
C13 C -0.3923(3) -0.1681(4) -0.1650(4) 0.0230(14) Uani 1 1 d G
C14 C -0.3940(4) -0.3066(4) -0.1949(4) 0.0316(17) Uani 1 1 d G
H14 H -0.3215 -0.3424 -0.224 0.044(11) Uiso 1 1 calc R
C15 C -0.5040(4) -0.3917(3) -0.1813(4) 0.0367(18) Uani 1 1 d G
H15 H -0.5051 -0.4844 -0.2013 0.044(11) Uiso 1 1 calc R
C16 C -0.6124(4) -0.3383(4) -0.1379(4) 0.0359(18) Uani 1 1 d G
H16 H -0.686 -0.3952 -0.1288 0.044(11) Uiso 1 1 calc R
C17 C -0.6107(4) -0.1998(5) -0.1080(4) 0.0342(17) Uani 1 1 d G
H17 H -0.6832 -0.1641 -0.0789 0.044(11) Uiso 1 1 calc R
C18 C -0.5006(4) -0.1147(3) -0.1215(4) 0.0277(16) Uani 1 1 d G
H18 H -0.4995 -0.022 -0.1015 0.044(11) Uiso 1 1 calc R
C19 C -0.2850(5) 0.0856(4) -0.2177(3) 0.0257(15) Uani 1 1 d G
C20 C -0.3253(5) 0.1995(5) -0.1496(3) 0.0353(18) Uani 1 1 d G
H20 H -0.3289 0.2106 -0.0814 0.038(10) Uiso 1 1 calc R
C21 C -0.3601(6) 0.2967(4) -0.1834(3) 0.042(2) Uani 1 1 d G
H21 H -0.3871 0.3729 -0.1378 0.038(10) Uiso 1 1 calc R
C22 C -0.3547(6) 0.2800(5) -0.2852(4) 0.0387(19) Uani 1 1 d G
H22 H -0.3781 0.3451 -0.3078 0.038(10) Uiso 1 1 calc R
C23 C -0.3144(5) 0.1662(5) -0.3533(3) 0.0338(17) Uani 1 1 d G
H23 H -0.3108 0.155 -0.4214 0.038(10) Uiso 1 1 calc R
C24 C -0.2795(5) 0.0689(4) -0.3195(3) 0.0258(15) Uani 1 1 d G
H24 H -0.2526 -0.0073 -0.3651 0.038(10) Uiso 1 1 calc R
C25 C 0.1427(11) 0.2862(10) -0.0427(7) 0.052(2) Uani 1 1 d .
C26 C 0.0585(14) 0.2830(13) -0.1304(10) 0.078(4) Uani 1 1 d .
H26A H 0.0818 0.3675 -0.1408 0.31(9) Uiso 1 1 calc R
H26B H -0.0325 0.2696 -0.116 0.31(9) Uiso 1 1 calc R
H26C H 0.0725 0.21 -0.1904 0.31(9) Uiso 1 1 calc R
C27 C 0.2817(13) 0.3064(16) -0.0666(11) 0.094(5) Uani 1 1 d .
H27A H 0.3351 0.2902 -0.0182 0.18(5) Uiso 1 1 calc R
H27B H 0.3094 0.3978 -0.0637 0.18(5) Uiso 1 1 calc R
H27C H 0.2912 0.2443 -0.1335 0.18(5) Uiso 1 1 calc R
C28 C 0.1179(15) 0.3937(12) 0.0544(10) 0.080(4) Uani 1 1 d .
H28A H 0.1727 0.393 0.109 0.28(8) Uiso 1 1 calc R
H28B H 0.0271 0.3758 0.0682 0.28(8) Uiso 1 1 calc R
H28C H 0.1382 0.4809 0.0481 0.28(8) Uiso 1 1 calc R
C01 C -0.4892(19) -0.4319(19) -0.4814(15) 0.047(4) Uiso 0.5 1 d P
C02 C -0.395(2) -0.350(3) -0.5161(19) 0.068(6) Uiso 0.5 1 d P
C03 C -0.4763(13) -0.2826(13) -0.4483(10) 0.072(3) Uiso 1 1 d .
C04 C -0.578(3) -0.358(3) -0.4159(19) 0.072(6) Uiso 0.5 1 d P
C05 C -0.4086(11) -0.4969(11) -0.5514(8) 0.060(3) Uiso 1 1 d .

loop_
_atom_site_aniso_label
_atom_site_aniso_U_11
_atom_site_aniso_U_22
_atom_site_aniso_U_33
_atom_site_aniso_U_23
_atom_site_aniso_U_13
_atom_site_aniso_U_12
W1 0.0365(3) 0.0795(4) 0.0206(2) -0.0082(2) -0.00709(18) 0.0422(3)
Si1 0.0184(9) 0.0216(9) 0.0221(9) 0.0050(7) 0.0012(7) 0.0072(7)
Si2 0.0177(9) 0.0236(9) 0.0229(9) 0.0062(8) -0.0002(7) 0.0076(7)
O1 0.023(2) 0.027(3) 0.025(2) 0.005(2) -0.0001(19) 0.012(2)
O2 0.020(2) 0.028(3) 0.023(2) 0.005(2) -0.0004(19) 0.008(2)
O3 0.025(2) 0.027(3) 0.025(2) 0.007(2) 0.001(2) 0.012(2)
N1 0.072(5) 0.019(3) 0.028(3) 0.004(3) -0.007(3) 0.011(3)
C1 0.023(3) 0.027(4) 0.024(3) 0.005(3) 0.002(3) 0.009(3)
C2 0.027(4) 0.077(7) 0.077(7) 0.058(6) 0.004(4) 0.010(4)
C3 0.020(4) 0.094(8) 0.078(7) 0.051(7) 0.005(4) 0.009(5)
C4 0.038(5) 0.042(5) 0.041(5) 0.021(4) 0.012(4) 0.002(4)
C5 0.044(5) 0.060(6) 0.048(5) 0.035(5) 0.015(4) 0.021(4)
C6 0.028(4) 0.059(6) 0.044(5) 0.030(4) 0.007(3) 0.016(4)
C7 0.026(4) 0.029(4) 0.023(3) 0.007(3) 0.006(3) 0.010(3)
C8 0.032(4) 0.032(4) 0.033(4) 0.006(3) 0.000(3) 0.005(3)
C9 0.045(5) 0.032(4) 0.042(5) 0.001(4) 0.002(4) -0.001(4)
C10 0.049(5) 0.024(4) 0.053(5) 0.004(4) 0.015(4) 0.009(4)
C11 0.052(5) 0.035(5) 0.060(6) 0.016(4) 0.006(4) 0.024(4)
C12 0.040(5) 0.035(4) 0.044(5) 0.007(4) -0.007(4) 0.014(4)
C13 0.021(3) 0.025(4) 0.025(3) 0.010(3) -0.001(3) 0.006(3)
C14 0.023(4) 0.030(4) 0.045(4) 0.015(3) 0.002(3) 0.010(3)
C15 0.033(4) 0.026(4) 0.056(5) 0.020(4) -0.002(4) 0.005(3)
C16 0.023(4) 0.040(5) 0.047(5) 0.021(4) -0.004(3) 0.001(3)
C17 0.024(4) 0.047(5) 0.034(4) 0.014(4) 0.005(3) 0.014(3)
C18 0.025(4) 0.030(4) 0.029(4) 0.011(3) 0.004(3) 0.006(3)
C19 0.017(3) 0.028(4) 0.030(4) 0.007(3) -0.001(3) 0.004(3)
C20 0.042(5) 0.037(4) 0.028(4) 0.009(3) 0.005(3) 0.016(4)
C21 0.049(5) 0.036(5) 0.046(5) 0.014(4) 0.009(4) 0.024(4)
C22 0.042(5) 0.036(4) 0.049(5) 0.024(4) 0.008(4) 0.015(4)
C23 0.033(4) 0.037(4) 0.036(4) 0.019(4) 0.004(3) 0.008(3)
C24 0.019(3) 0.027(4) 0.031(4) 0.011(3) 0.005(3) 0.005(3)
C25 0.065(6) 0.042(5) 0.046(5) 0.018(4) 0.000(5) 0.002(5)
C26 0.110(10) 0.071(8) 0.073(8) 0.045(7) -0.003(7) 0.029(7)
C27 0.060(8) 0.118(12) 0.087(10) 0.035(9) 0.032(7) -0.022(7)
C28 0.117(11) 0.056(7) 0.071(8) 0.016(6) 0.004(7) 0.038(7)

loop_
_atom_type_symbol
_atom_type_description
_atom_type_scat_dispersion_real
_atom_type_scat_dispersion_imag
_atom_type_scat_source
C C 0.0033 0.0016 'International Tables Vol C Tables 4.2.6.8 and 6.1.1.4'
H H 0 0 'International Tables Vol C Tables 4.2.6.8 and 6.1.1.4'
N N 0.0061 0.0033 'International Tables Vol C Tables 4.2.6.8 and 6.1.1.4'
O O 0.0106 0.006 'International Tables Vol C Tables 4.2.6.8 and 6.1.1.4'
Si Si 0.0817 0.0704 'International Tables Vol C Tables 4.2.6.8 and 6.1.1.4'
W W -0.849 6.8722 'International Tables Vol C Tables 4.2.6.8 and 6.1.1.4'

loop_
_exptl_crystal_face_index_h
_exptl_crystal_face_index_k
_exptl_crystal_face_index_l
_exptl_crystal_face_perp_dist
0 0 1 0.31
0 0 -1 0.31
-1 0 0 0.25
1 0 0 0.25
0 1 0 0.12
0 -1 0 0.12

loop_
_geom_angle_atom_site_label_1
_geom_angle_atom_site_label_2
_geom_angle_atom_site_label_3
_geom_angle
_geom_angle_site_symmetry_1
_geom_angle_site_symmetry_3
O1 W1 O1 180.0(3) . 2
O1 W1 O3 90.0(2) . 2
O1 W1 O3 90.0(2) 2 2
O1 W1 O3 90.0(2) . .
O1 W1 O3 90.0(2) 2 .
O3 W1 O3 180.0(3) 2 .
O1 W1 N1 90.2(2) . .
O1 W1 N1 89.8(2) 2 .
O3 W1 N1 90.3(3) 2 .
O3 W1 N1 89.7(3) . .
O1 W1 N1 89.8(2) . 2
O1 W1 N1 90.2(2) 2 2
O3 W1 N1 89.7(3) 2 2
O3 W1 N1 90.3(3) . 2
N1 W1 N1 180.0(6) . 2
O1 Si1 O2 109.5(3) . .
O1 Si1 C7 110.4(3) . .
O2 Si1 C7 108.4(2) . .
O1 Si1 C1 108.3(3) . .
O2 Si1 C1 108.3(2) . .
C7 Si1 C1 111.8(3) . .
O3 Si2 O2 108.9(3) . .
O3 Si2 C13 110.3(3) . .
O2 Si2 C13 108.0(2) . .
O3 Si2 C19 110.8(2) . .
O2 Si2 C19 108.3(2) . .
C13 Si2 C19 110.4(2) . .
Si1 O1 W1 138.2(3) . .
Si2 O2 Si1 131.2(3) . .
Si2 O3 W1 139.0(3) . .
C25 N1 W1 161.9(7) . .
C2 C1 C6 120 . .
C2 C1 Si1 117.9(3) . .
C6 C1 Si1 122.1(3) . .
C1 C2 C3 120 . .
C1 C2 H2 120 . .
C3 C2 H2 120 . .
C4 C3 C2 120 . .
C4 C3 H3 120 . .
C2 C3 H3 120 . .
C5 C4 C3 120 . .
C5 C4 H4 120 . .
C3 C4 H4 120 . .
C4 C5 C6 120 . .
C4 C5 H5 120 . .
C6 C5 H5 120 . .
C5 C6 C1 120 . .
C5 C6 H6 120 . .
C1 C6 H6 120 . .
C8 C7 C12 120 . .
C8 C7 Si1 120.3(3) . .
C12 C7 Si1 119.7(3) . .
C9 C8 C7 120 . .
C9 C8 H8 120 . .
C7 C8 H8 120 . .
C8 C9 C10 120 . .
C8 C9 H9 120 . .
C10 C9 H9 120 . .
C11 C10 C9 120 . .
C11 C10 H10 120 . .
C9 C10 H10 120 . .
C12 C11 C10 120 . .
C12 C11 H11 120 . .
C10 C11 H11 120 . .
C11 C12 C7 120 . .
C11 C12 H12 120 . .
C7 C12 H12 120 . .
C14 C13 C18 120 . .
C14 C13 Si2 120.7(2) . .
C18 C13 Si2 119.1(2) . .
C13 C14 C15 120 . .
C13 C14 H14 120 . .
C15 C14 H14 120 . .
C16 C15 C14 120 . .
C16 C15 H15 120 . .
C14 C15 H15 120 . .
C15 C16 C17 120 . .
C15 C16 H16 120 . .
C17 C16 H16 120 . .
C18 C17 C16 120 . .
C18 C17 H17 120 . .
C16 C17 H17 120 . .
C17 C18 C13 120 . .
C17 C18 H18 120 . .
C13 C18 H18 120 . .
C20 C19 C24 120 . .
C20 C19 Si2 120.7(3) . .
C24 C19 Si2 119.3(3) . .
C19 C20 C21 120 . .
C19 C20 H20 120 . .
C21 C20 H20 120 . .
C22 C21 C20 120 . .
C22 C21 H21 120 . .
C20 C21 H21 120 . .
C23 C22 C21 120 . .
C23 C22 H22 120 . .
C21 C22 H22 120 . .
C24 C23 C22 120 . .
C24 C23 H23 120 . .
C22 C23 H23 120 . .
C23 C24 C19 120 . .
C23 C24 H24 120 . .
C19 C24 H24 120 . .
N1 C25 C27 110.5(10) . .
N1 C25 C26 107.4(8) . .
C27 C25 C26 108.5(10) . .
N1 C25 C28 107.0(8) . .
C27 C25 C28 112.0(10) . .
C26 C25 C28 111.4(10) . .
C25 C26 H26A 109.5 . .
C25 C26 H26B 109.5 . .
H26A C26 H26B 109.5 . .
C25 C26 H26C 109.5 . .
H26A C26 H26C 109.5 . .
H26B C26 H26C 109.5 . .
C25 C27 H27A 109.5 . .
C25 C27 H27B 109.5 . .
H27A C27 H27B 109.5 . .
C25 C27 H27C 109.5 . .
H27A C27 H27C 109.5 . .
H27B C27 H27C 109.5 . .
C25 C28 H28A 109.5 . .
C25 C28 H28B 109.5 . .
H28A C28 H28B 109.5 . .
C25 C28 H28C 109.5 . .
H28A C28 H28C 109.5 . .
H28B C28 H28C 109.5 . .
C01 C01 C05 60.9(15) 2_444 .
C01 C01 C05 60.4(15) 2_444 2_444
C05 C01 C05 121.4(15) . 2_444
C01 C01 C02 124(2) 2_444 .
C05 C01 C02 63.2(14) . .
C05 C01 C02 174(2) 2_444 .
C01 C01 C04 122(2) 2_444 .
C05 C01 C04 174(2) . .
C05 C01 C04 61.5(14) 2_444 .
C02 C01 C04 113.5(19) . .
C01 C01 C03 174(2) 2_444 .
C05 C01 C03 119.6(15) . .
C05 C01 C03 118.7(15) 2_444 .
C02 C01 C03 56.4(13) . .
C04 C01 C03 57.2(13) . .
C03 C02 C01 64.5(14) . .
C03 C02 C05 121.5(19) . .
C01 C02 C05 57.0(13) . .
C02 C03 C04 118.5(18) . .
C02 C03 C01 59.1(14) . .
C04 C03 C01 59.5(14) . .
C03 C04 C01 63.3(14) . .
C03 C04 C05 121(2) . 2_444
C01 C04 C05 57.3(13) . 2_444
C01 C05 C01 58.6(15) . 2_444
C01 C05 C04 119.5(16) . 2_444
C01 C05 C04 61.1(14) 2_444 2_444
C01 C05 C02 59.8(13) . .
C01 C05 C02 118.2(15) 2_444 .
C04 C05 C02 178.9(17) 2_444 .

loop_
_geom_bond_atom_site_label_1
_geom_bond_atom_site_label_2
_geom_bond_distance
_geom_bond_site_symmetry_2
W1 O1 1.919(5) .
W1 O1 1.919(5) 2
W1 O3 1.932(5) 2
W1 O3 1.932(5) .
W1 N1 2.013(7) .
W1 N1 2.013(7) 2
Si1 O1 1.617(5) .
Si1 O2 1.640(5) .
Si1 C7 1.877(4) .
Si1 C1 1.883(4) .
Si2 O3 1.617(5) .
Si2 O2 1.636(5) .
Si2 C13 1.886(4) .
Si2 C19 1.888(4) .
N1 C25 1.456(11) .
C1 C2 1.39 .
C1 C6 1.39 .
C2 C3 1.39 .
C2 H2 0.93 .
C3 C4 1.39 .
C3 H3 0.93 .
C4 C5 1.39 .
C4 H4 0.93 .
C5 C6 1.39 .
C5 H5 0.93 .
C6 H6 0.93 .
C7 C8 1.39 .
C7 C12 1.39 .
C8 C9 1.39 .
C8 H8 0.93 .
C9 C10 1.39 .
C9 H9 0.93 .
C10 C11 1.39 .
C10 H10 0.93 .
C11 C12 1.39 .
C11 H11 0.93 .
C12 H12 0.93 .
C13 C14 1.39 .
C13 C18 1.39 .
C14 C15 1.39 .
C14 H14 0.93 .
C15 C16 1.39 .
C15 H15 0.93 .
C16 C17 1.39 .
C16 H16 0.93 .
C17 C18 1.39 .
C17 H17 0.93 .
C18 H18 0.93 .
C19 C20 1.39 .
C19 C24 1.39 .
C20 C21 1.39 .
C20 H20 0.93 .
C21 C22 1.39 .
C21 H21 0.93 .
C22 C23 1.39 .
C22 H22 0.93 .
C23 C24 1.39 .
C23 H23 0.93 .
C24 H24 0.93 .
C25 C27 1.473(15) .
C25 C26 1.501(15) .
C25 C28 1.503(15) .
C26 H26A 0.96 .
C26 H26B 0.96 .
C26 H26C 0.96 .
C27 H27A 0.96 .
C27 H27B 0.96 .
C27 H27C 0.96 .
C28 H28A 0.96 .
C28 H28B 0.96 .
C28 H28C 0.96 .
C01 C01 1.34(4) 2_444
C01 C05 1.37(2) .
C01 C05 1.37(2) 2_444
C01 C02 1.41(3) .
C01 C04 1.43(3) .
C01 C03 1.48(2) .
C02 C03 1.37(3) .
C02 C05 1.45(3) .
C03 C04 1.39(3) .
C04 C05 1.43(3) 2_444
C05 C01 1.37(2) 2_444
C05 C04 1.43(3) 2_444
